data_4023987
loop_
_publ_author_name
'Sabine Horn'
'Natalia N. Sergeeva'
'Mathias O. Senge'

_publ_section_title
;
 Conversion of Ni(II)-Allylporphyrins to \a,\b-Unsaturated
 Formylporphyrins via a Nickel-Promoted Reaction
;
_journal_name_full 'Journal of Organic Chemistry'
_journal_page_first 5414
_journal_page_last 5417
_journal_paper_doi 10.1021/jo070550g
_journal_volume 72
_journal_year 2007
_chemical_formula_moiety 'C40 H34 N4'
_chemical_formula_sum 'C40 H34 N4'
_chemical_formula_weight 570.71
_chemical_melting_point ?
_chemical_name_systematic
; 
 5,15-Diallyl-10,20-ditolylporphyrin 
;
_space_group_IT_number 2
_symmetry_cell_setting triclinic
_symmetry_space_group_name_Hall '-P 1'
_symmetry_space_group_name_H-M 'P -1'
_atom_sites_solution_hydrogens geom
_atom_sites_solution_primary direct
_atom_sites_solution_secondary difmap
_audit_creation_method SHELXL-97
_cell_angle_alpha 72.614(2)
_cell_angle_beta 88.855(3)
_cell_angle_gamma 87.956(3)
_cell_formula_units_Z 1
_cell_length_a 8.3762(11)
_cell_length_b 8.4699(11)
_cell_length_c 10.7986(14)
_cell_measurement_reflns_used 1943
_cell_measurement_temperature 123(2)
_cell_measurement_theta_max 24.506
_cell_measurement_theta_min 2.433
_cell_volume 730.61(16)
_computing_cell_refinement 'Bruker Smart Apex'
_computing_data_collection 'Bruker Smart Apex'
_computing_data_reduction 'Bruker Saint'
_computing_molecular_graphics 'Bruker Shelxtl'
_computing_publication_material 'Bruker Shelxtl'
_computing_structure_refinement 'SHELXL-97 (Sheldrick, 1997)'
_computing_structure_solution 'SHELXS-97 (Sheldrick, 1990)'
_diffrn_ambient_temperature 123(2)
_diffrn_measured_fraction_theta_full 0.982
_diffrn_measured_fraction_theta_max 0.983
_diffrn_measurement_device_type 'Bruker SMART CCD area detector'
_diffrn_measurement_method 'phi and omega scans'
_diffrn_radiation_monochromator graphite
_diffrn_radiation_source 'sealed tube'
_diffrn_radiation_type MoK\a
_diffrn_radiation_wavelength 0.71073
_diffrn_reflns_av_R_equivalents 0.0332
_diffrn_reflns_av_sigmaI/netI 0.0546
_diffrn_reflns_limit_h_max 11
_diffrn_reflns_limit_h_min -11
_diffrn_reflns_limit_k_max 11
_diffrn_reflns_limit_k_min -11
_diffrn_reflns_limit_l_max 14
_diffrn_reflns_limit_l_min -14
_diffrn_reflns_number 7314
_diffrn_reflns_theta_full 28.13
_diffrn_reflns_theta_max 28.13
_diffrn_reflns_theta_min 1.98
_diffrn_standards_decay_% 0
_diffrn_standards_number 0
_exptl_absorpt_coefficient_mu 0.077
_exptl_absorpt_correction_T_max 0.99
_exptl_absorpt_correction_T_min 0.98
_exptl_absorpt_correction_type empirical
_exptl_absorpt_process_details sadabs
_exptl_crystal_colour red
_exptl_crystal_density_diffrn 1.297
_exptl_crystal_density_meas ?
_exptl_crystal_density_method 'not measured'
_exptl_crystal_description prism
_exptl_crystal_F_000 302
_exptl_crystal_size_max 0.20
_exptl_crystal_size_mid 0.10
_exptl_crystal_size_min 0.10
_refine_diff_density_max 0.272
_refine_diff_density_min -0.220
_refine_diff_density_rms 0.044
_refine_ls_extinction_method none
_refine_ls_goodness_of_fit_ref 1.016
_refine_ls_hydrogen_treatment constr
_refine_ls_matrix_type full
_refine_ls_number_parameters 200
_refine_ls_number_reflns 3505
_refine_ls_number_restraints 0
_refine_ls_restrained_S_all 1.016
_refine_ls_R_factor_all 0.0839
_refine_ls_R_factor_gt 0.0510
_refine_ls_shift/su_max 0.000
_refine_ls_shift/su_mean 0.000
_refine_ls_structure_factor_coef Fsqd
_refine_ls_weighting_details 'calc w=1/[\s^2^(Fo^2^)+(0.0574P)^2^+0.0455P] where P=(Fo^2^+2Fc^2^)/3'
_refine_ls_weighting_scheme calc
_refine_ls_wR_factor_gt 0.1098
_refine_ls_wR_factor_ref 0.1232
_reflns_number_gt 2388
_reflns_number_total 3505
_reflns_threshold_expression >2sigma(I)
_cod_data_source_file jo070550gsi20070316_095331.cif
_cod_data_source_block ms484
_cod_depositor_comments
;
The following automatic conversions were performed:

'_chemical_melting_point' value 'n/d' was changed to '?' - the value
is undefined or not given.

Automatic conversion script
Id: cif_fix_values 1646 2011-03-28 12:23:43Z adriana 

The following automatic conversions were performed:

'_exptl_crystal_density_meas' value 'n/d' was changed to '?' - the
value is perceived as not measured.

Automatic conversion script
Id: cif_fix_values 3008 2015-01-20 13:52:24Z robertas 
;
_cod_database_code 4023987

loop_
_symmetry_equiv_pos_as_xyz
'x, y, z'
'-x, -y, -z'

loop_
_atom_site_label
_atom_site_type_symbol
_atom_site_fract_x
_atom_site_fract_y
_atom_site_fract_z
_atom_site_U_iso_or_equiv
_atom_site_adp_type
_atom_site_occupancy
_atom_site_symmetry_multiplicity
_atom_site_calc_flag
_atom_site_refinement_flags
_atom_site_disorder_assembly
_atom_site_disorder_group
N21 N 0.60949(15) 0.69364(16) 0.37517(13) 0.0254(3) Uani 1 1 d . . .
N22 N 0.32520(15) 0.66420(15) 0.53421(12) 0.0250(3) Uani 1 1 d . . .
H22 H 0.4010 0.5965 0.5205 0.030 Uiso 1 1 calc R . .
C1 C 0.74853(19) 0.68734(19) 0.30875(15) 0.0256(4) Uani 1 1 d . . .
C2 C 0.7908(2) 0.8514(2) 0.22962(17) 0.0320(4) Uani 1 1 d . . .
H2A H 0.8836 0.8799 0.1767 0.038 Uiso 1 1 calc R . .
C3 C 0.6735(2) 0.9546(2) 0.24580(17) 0.0325(4) Uani 1 1 d . . .
H3A H 0.6657 1.0706 0.2046 0.039 Uiso 1 1 calc R . .
C4 C 0.56074(19) 0.85706(19) 0.33769(15) 0.0264(4) Uani 1 1 d . . .
C5 C 0.42420(19) 0.92356(19) 0.38313(16) 0.0264(4) Uani 1 1 d . . .
C6 C 0.31850(19) 0.83223(19) 0.47622(15) 0.0263(4) Uani 1 1 d . . .
C7 C 0.18191(19) 0.8930(2) 0.52920(17) 0.0311(4) Uani 1 1 d . . .
H7A H 0.1473 1.0058 0.5088 0.037 Uiso 1 1 calc R . .
C8 C 0.1090(2) 0.7639(2) 0.61371(16) 0.0304(4) Uani 1 1 d . . .
H8A H 0.0149 0.7705 0.6627 0.037 Uiso 1 1 calc R . .
C9 C 0.19752(18) 0.61672(19) 0.61639(15) 0.0256(4) Uani 1 1 d . . .
C10 C 0.15899(18) 0.4560(2) 0.68700(15) 0.0249(4) Uani 1 1 d . . .
C51 C 0.3825(2) 1.10616(19) 0.32517(16) 0.0294(4) Uani 1 1 d . . .
H51A H 0.3330 1.1483 0.3936 0.035 Uiso 1 1 calc R . .
H51B H 0.4824 1.1662 0.2965 0.035 Uiso 1 1 calc R . .
C52 C 0.27103(19) 1.1442(2) 0.21232(16) 0.0308(4) Uani 1 1 d . . .
H52A H 0.2454 1.2577 0.1708 0.037 Uiso 1 1 calc R . .
C53 C 0.2053(2) 1.0362(2) 0.16520(18) 0.0404(5) Uani 1 1 d . . .
H53A H 0.2271 0.9212 0.2033 0.049 Uiso 1 1 calc R . .
H53B H 0.1359 1.0731 0.0930 0.049 Uiso 1 1 calc R . .
C101 C 0.00312(19) 0.43469(19) 0.75873(16) 0.0255(4) Uani 1 1 d . . .
C102 C -0.13865(19) 0.4688(2) 0.69018(16) 0.0290(4) Uani 1 1 d . . .
H10B H -0.1356 0.5151 0.5985 0.035 Uiso 1 1 calc R . .
C103 C -0.2843(2) 0.4362(2) 0.75360(17) 0.0311(4) Uani 1 1 d . . .
H10C H -0.3798 0.4603 0.7046 0.037 Uiso 1 1 calc R . .
C104 C -0.2939(2) 0.3693(2) 0.88688(17) 0.0307(4) Uani 1 1 d . . .
C105 C -0.1526(2) 0.3426(2) 0.95553(17) 0.0322(4) Uani 1 1 d . . .
H10D H -0.1563 0.3013 1.0475 0.039 Uiso 1 1 calc R . .
C106 C -0.0063(2) 0.3748(2) 0.89305(16) 0.0304(4) Uani 1 1 d . . .
H10E H 0.0888 0.3556 0.9426 0.036 Uiso 1 1 calc R . .
C107 C -0.4519(2) 0.3193(2) 0.95256(19) 0.0430(5) Uani 1 1 d . . .
H10F H -0.5378 0.3877 0.9005 0.064 Uiso 1 1 calc R . .
H10G H -0.4526 0.3352 1.0388 0.064 Uiso 1 1 calc R . .
H10H H -0.4685 0.2026 0.9611 0.064 Uiso 1 1 calc R . .

loop_
_atom_site_aniso_label
_atom_site_aniso_U_11
_atom_site_aniso_U_22
_atom_site_aniso_U_33
_atom_site_aniso_U_23
_atom_site_aniso_U_13
_atom_site_aniso_U_12
N21 0.0238(7) 0.0211(7) 0.0285(7) -0.0031(6) 0.0012(6) 0.0002(5)
N22 0.0227(7) 0.0207(7) 0.0295(7) -0.0050(6) 0.0019(6) 0.0031(5)
C1 0.0238(8) 0.0258(8) 0.0255(8) -0.0051(7) 0.0011(7) -0.0023(7)
C2 0.0304(9) 0.0271(9) 0.0351(10) -0.0044(7) 0.0081(8) -0.0048(7)
C3 0.0342(10) 0.0230(8) 0.0364(10) -0.0031(7) 0.0070(8) -0.0035(7)
C4 0.0269(9) 0.0226(8) 0.0277(9) -0.0047(7) -0.0013(7) -0.0004(7)
C5 0.0272(9) 0.0208(8) 0.0293(9) -0.0045(7) -0.0022(7) -0.0015(7)
C6 0.0258(8) 0.0222(8) 0.0289(9) -0.0048(7) -0.0021(7) 0.0016(7)
C7 0.0297(9) 0.0240(8) 0.0369(10) -0.0057(7) 0.0012(8) 0.0038(7)
C8 0.0268(9) 0.0290(9) 0.0331(9) -0.0064(7) 0.0045(7) 0.0033(7)
C9 0.0236(8) 0.0265(8) 0.0260(8) -0.0069(7) 0.0013(7) 0.0008(7)
C10 0.0235(8) 0.0264(8) 0.0237(8) -0.0059(7) -0.0001(7) -0.0001(7)
C51 0.0296(9) 0.0217(8) 0.0342(9) -0.0046(7) 0.0031(7) 0.0007(7)
C52 0.0312(9) 0.0214(8) 0.0339(10) -0.0002(7) 0.0059(8) 0.0032(7)
C53 0.0462(12) 0.0289(10) 0.0409(11) -0.0023(8) -0.0090(9) 0.0034(8)
C101 0.0253(8) 0.0216(8) 0.0287(9) -0.0064(7) 0.0042(7) -0.0018(6)
C102 0.0292(9) 0.0301(9) 0.0267(9) -0.0071(7) 0.0025(7) -0.0014(7)
C103 0.0262(9) 0.0309(9) 0.0367(10) -0.0109(8) 0.0000(7) -0.0012(7)
C104 0.0288(9) 0.0255(9) 0.0380(10) -0.0103(7) 0.0086(8) -0.0028(7)
C105 0.0357(10) 0.0315(9) 0.0268(9) -0.0050(7) 0.0067(8) -0.0029(8)
C106 0.0293(9) 0.0302(9) 0.0290(9) -0.0049(7) -0.0005(7) -0.0002(7)
C107 0.0343(10) 0.0432(11) 0.0490(12) -0.0102(9) 0.0128(9) -0.0053(9)

loop_
_atom_type_symbol
_atom_type_description
_atom_type_scat_dispersion_real
_atom_type_scat_dispersion_imag
_atom_type_scat_source
C C 0.0033 0.0016 'International Tables Vol C Tables 4.2.6.8 and 6.1.1.4'
H H 0.0000 0.0000 'International Tables Vol C Tables 4.2.6.8 and 6.1.1.4'
N N 0.0061 0.0033 'International Tables Vol C Tables 4.2.6.8 and 6.1.1.4'

loop_
_geom_angle_atom_site_label_1
_geom_angle_atom_site_label_2
_geom_angle_atom_site_label_3
_geom_angle
_geom_angle_site_symmetry_1
_geom_angle_site_symmetry_3
_geom_angle_publ_flag
C1 N21 C4 105.36(13) . . ?
C9 N22 C6 110.46(13) . . ?
C9 N22 H22 124.8 . . ?
C6 N22 H22 124.8 . . ?
N21 C1 C10 126.18(14) . 2_666 ?
N21 C1 C2 110.70(14) . . ?
C10 C1 C2 123.12(15) 2_666 . ?
C3 C2 C1 106.45(15) . . ?
C3 C2 H2A 126.8 . . ?
C1 C2 H2A 126.8 . . ?
C2 C3 C4 107.24(15) . . ?
C2 C3 H3A 126.4 . . ?
C4 C3 H3A 126.4 . . ?
N21 C4 C5 125.82(14) . . ?
N21 C4 C3 110.21(14) . . ?
C5 C4 C3 123.95(15) . . ?
C6 C5 C4 124.59(15) . . ?
C6 C5 C51 116.51(14) . . ?
C4 C5 C51 118.87(14) . . ?
N22 C6 C5 126.66(14) . . ?
N22 C6 C7 106.13(14) . . ?
C5 C6 C7 127.21(15) . . ?
C8 C7 C6 108.74(15) . . ?
C8 C7 H7A 125.6 . . ?
C6 C7 H7A 125.6 . . ?
C7 C8 C9 108.17(15) . . ?
C7 C8 H8A 125.9 . . ?
C9 C8 H8A 125.9 . . ?
N22 C9 C10 127.16(14) . . ?
N22 C9 C8 106.46(14) . . ?
C10 C9 C8 126.37(15) . . ?
C9 C10 C1 125.25(15) . 2_666 ?
C9 C10 C101 116.94(14) . . ?
C1 C10 C101 117.75(14) 2_666 . ?
C52 C51 C5 114.10(13) . . ?
C52 C51 H51A 108.7 . . ?
C5 C51 H51A 108.7 . . ?
C52 C51 H51B 108.7 . . ?
C5 C51 H51B 108.7 . . ?
H51A C51 H51B 107.6 . . ?
C53 C52 C51 126.46(16) . . ?
C53 C52 H52A 116.8 . . ?
C51 C52 H52A 116.8 . . ?
C52 C53 H53A 120.0 . . ?
C52 C53 H53B 120.0 . . ?
H53A C53 H53B 120.0 . . ?
C102 C101 C106 117.94(15) . . ?
C102 C101 C10 119.71(14) . . ?
C106 C101 C10 122.29(15) . . ?
C103 C102 C101 120.85(16) . . ?
C103 C102 H10B 119.6 . . ?
C101 C102 H10B 119.6 . . ?
C104 C103 C102 121.34(16) . . ?
C104 C103 H10C 119.3 . . ?
C102 C103 H10C 119.3 . . ?
C103 C104 C105 117.64(15) . . ?
C103 C104 C107 120.46(16) . . ?
C105 C104 C107 121.81(16) . . ?
C106 C105 C104 121.43(16) . . ?
C106 C105 H10D 119.3 . . ?
C104 C105 H10D 119.3 . . ?
C105 C106 C101 120.67(15) . . ?
C105 C106 H10E 119.7 . . ?
C101 C106 H10E 119.7 . . ?
C104 C107 H10F 109.5 . . ?
C104 C107 H10G 109.5 . . ?
H10F C107 H10G 109.5 . . ?
C104 C107 H10H 109.5 . . ?
H10F C107 H10H 109.5 . . ?
H10G C107 H10H 109.5 . . ?

loop_
_geom_bond_atom_site_label_1
_geom_bond_atom_site_label_2
_geom_bond_distance
_geom_bond_site_symmetry_2
_geom_bond_publ_flag
N21 C1 1.363(2) . ?
N21 C4 1.370(2) . ?
N22 C9 1.368(2) . ?
N22 C6 1.3725(19) . ?
N22 H22 0.8800 . ?
C1 C10 1.406(2) 2_666 ?
C1 C2 1.449(2) . ?
C2 C3 1.335(2) . ?
C2 H2A 0.9500 . ?
C3 C4 1.445(2) . ?
C3 H3A 0.9500 . ?
C4 C5 1.401(2) . ?
C5 C6 1.393(2) . ?
C5 C51 1.516(2) . ?
C6 C7 1.418(2) . ?
C7 C8 1.353(2) . ?
C7 H7A 0.9500 . ?
C8 C9 1.420(2) . ?
C8 H8A 0.9500 . ?
C9 C10 1.393(2) . ?
C10 C1 1.406(2) 2_666 ?
C10 C101 1.493(2) . ?
C51 C52 1.500(2) . ?
C51 H51A 0.9900 . ?
C51 H51B 0.9900 . ?
C52 C53 1.313(2) . ?
C52 H52A 0.9500 . ?
C53 H53A 0.9500 . ?
C53 H53B 0.9500 . ?
C101 C102 1.387(2) . ?
C101 C106 1.388(2) . ?
C102 C103 1.383(2) . ?
C102 H10B 0.9500 . ?
C103 C104 1.382(2) . ?
C103 H10C 0.9500 . ?
C104 C105 1.384(2) . ?
C104 C107 1.503(2) . ?
C105 C106 1.383(2) . ?
C105 H10D 0.9500 . ?
C106 H10E 0.9500 . ?
C107 H10F 0.9800 . ?
C107 H10G 0.9800 . ?
C107 H10H 0.9800 . ?

loop_
_geom_torsion_atom_site_label_1
_geom_torsion_atom_site_label_2
_geom_torsion_atom_site_label_3
_geom_torsion_atom_site_label_4
_geom_torsion
_geom_torsion_site_symmetry_1
_geom_torsion_site_symmetry_2
_geom_torsion_site_symmetry_3
_geom_torsion_site_symmetry_4
_geom_torsion_publ_flag
C4 N21 C1 C10 -178.15(15) . . . 2_666 ?
C4 N21 C1 C2 1.38(17) . . . . ?
N21 C1 C2 C3 -2.06(19) . . . . ?
C10 C1 C2 C3 177.49(15) 2_666 . . . ?
C1 C2 C3 C4 1.78(18) . . . . ?
C1 N21 C4 C5 -178.65(15) . . . . ?
C1 N21 C4 C3 -0.27(17) . . . . ?
C2 C3 C4 N21 -1.02(19) . . . . ?
C2 C3 C4 C5 177.40(16) . . . . ?
N21 C4 C5 C6 1.3(3) . . . . ?
C3 C4 C5 C6 -176.82(16) . . . . ?
N21 C4 C5 C51 -176.36(14) . . . . ?
C3 C4 C5 C51 5.5(2) . . . . ?
C9 N22 C6 C5 -177.20(15) . . . . ?
C9 N22 C6 C7 2.22(17) . . . . ?
C4 C5 C6 N22 -3.0(3) . . . . ?
C51 C5 C6 N22 174.71(15) . . . . ?
C4 C5 C6 C7 177.66(16) . . . . ?
C51 C5 C6 C7 -4.6(2) . . . . ?
N22 C6 C7 C8 -1.22(19) . . . . ?
C5 C6 C7 C8 178.19(16) . . . . ?
C6 C7 C8 C9 -0.18(19) . . . . ?
C6 N22 C9 C10 176.42(16) . . . . ?
C6 N22 C9 C8 -2.33(17) . . . . ?
C7 C8 C9 N22 1.51(18) . . . . ?
C7 C8 C9 C10 -177.25(16) . . . . ?
N22 C9 C10 C1 3.7(3) . . . 2_666 ?
C8 C9 C10 C1 -177.83(15) . . . 2_666 ?
N22 C9 C10 C101 -173.36(15) . . . . ?
C8 C9 C10 C101 5.2(2) . . . . ?
C6 C5 C51 C52 -85.61(18) . . . . ?
C4 C5 C51 C52 92.27(18) . . . . ?
C5 C51 C52 C53 2.6(2) . . . . ?
C9 C10 C101 C102 66.4(2) . . . . ?
C1 C10 C101 C102 -110.89(17) 2_666 . . . ?
C9 C10 C101 C106 -116.42(18) . . . . ?
C1 C10 C101 C106 66.3(2) 2_666 . . . ?
C106 C101 C102 C103 -3.1(2) . . . . ?
C10 C101 C102 C103 174.24(15) . . . . ?
C101 C102 C103 C104 0.2(2) . . . . ?
C102 C103 C104 C105 2.7(2) . . . . ?
C102 C103 C104 C107 -173.93(16) . . . . ?
C103 C104 C105 C106 -2.7(2) . . . . ?
C107 C104 C105 C106 173.91(16) . . . . ?
C104 C105 C106 C101 -0.2(3) . . . . ?
C102 C101 C106 C105 3.1(2) . . . . ?
C10 C101 C106 C105 -174.15(14) . . . . ?
